data_7245557
loop_
_publ_author_name
'Manfroni, Giacomo'
'Spingler, Bernhard'
'Prescimone, Alessandro'
'Constable, Edwin C.'
'Housecroft, Catherine E.'

_publ_section_title
;
 Multitopic 3,2':6',3''-terpyridine ligands as 4-connecting nodes in
 two-dimensional 4,4-networks
;
_journal_name_full CrystEngComm
_journal_paper_doi 10.1039/D2CE01130A
_journal_year 2022
_chemical_formula_moiety 'C72 H44 F24 N6 O10 Zn2, 1.8(C H Cl3), (C7 H8)'
_chemical_formula_sum 'C80.8 H53.8 Cl5.4 F24 N6 O10 Zn2'
_chemical_formula_weight 2046.87
_space_group_crystal_system monoclinic
_space_group_IT_number 14
_space_group_name_Hall '-P 2yn'
_space_group_name_H-M_alt 'P 1 21/n 1'
_atom_sites_solution_hydrogens geom
_atom_sites_solution_primary dual
_audit_creation_date 2022-03-22
_audit_creation_method
;
Olex2 1.5
(compiled 2021.12.09 svn.r5202d8cf for OlexSys, GUI svn.r6439)
;
_audit_update_record
;
2022-03-29 deposited with the CCDC.	2022-09-23 downloaded from the CCDC.
;
_cell_angle_alpha 90
_cell_angle_beta 93.1070(6)
_cell_angle_gamma 90
_cell_formula_units_Z 2
_cell_length_a 14.31144(10)
_cell_length_b 14.96748(10)
_cell_length_c 22.80527(13)
_cell_measurement_reflns_used 46557
_cell_measurement_temperature 160.00(10)
_cell_measurement_theta_max 76.4330
_cell_measurement_theta_min 3.0530
_cell_volume 4877.85(5)
_computing_cell_refinement 'CrysAlisPro 1.171.41.108a (Rigaku OD, 2021)'
_computing_data_collection 'CrysAlisPro 1.171.41.108a (Rigaku OD, 2021)'
_computing_data_reduction 'CrysAlisPro 1.171.41.108a (Rigaku OD, 2021)'
_computing_molecular_graphics 'Olex2 1.5 (Dolomanov et al., 2009)'
_computing_publication_material 'Olex2 1.5 (Dolomanov et al., 2009)'
_computing_structure_refinement 'SHELXL 2018/3 (Sheldrick, 2015)'
_computing_structure_solution 'SHELXT  (Sheldrick, 2015)'
_diffrn_ambient_environment N~2~
_diffrn_ambient_temperature 160.00(10)
_diffrn_detector 'CCD plate'
_diffrn_detector_area_resol_mean 10.3801
_diffrn_detector_type Atlas
_diffrn_measured_fraction_theta_full 1.000
_diffrn_measured_fraction_theta_max 0.997
_diffrn_measurement_details
;
List of Runs (angles in degrees, time in seconds):

  # Type    Start    End  Width  t~exp~   \w     \q     \k     \f   Frames
#--------------------------------------------------------------------------
  1  \w    -58.00  34.00   1.00    1.00    --  -40.76  37.00  60.00   92
  2  \w    -62.00  30.00   1.00    1.00    --  -40.76  37.00-180.00   92
  3  \w      2.00  33.00   1.00    1.00    --  -40.76  57.00 -90.00   31
  4  \w     22.00  64.00   1.00    1.00    --   40.76 -37.00-120.00   42
  5  \w     92.00 147.00   1.00    2.50    --  113.00  15.00   0.00   55
  6  \w     39.00 107.00   1.00    2.50    --  113.00 -45.00  60.00   68
  7  \w     92.00 141.00   1.00    2.50    --  113.00 -30.00  60.00   49
  8  \w     82.00 140.00   1.00    2.50    --  113.00  30.00-180.00   58
  9  \w    145.00 177.00   1.00    2.50    --  113.00  61.00  60.00   32
 10  \w     87.00 119.00   1.00    2.50    --  113.00 -30.00 -90.00   32
 11  \w    151.00 177.00   1.00    2.50    --  113.00  15.00   0.00   26
 12  \w     83.00 129.00   1.00    2.50    --  113.00  30.00 -60.00   46
 13  \w    134.00 162.00   1.00    2.50    --  113.00  30.00 -60.00   28
 14  \w     37.00 145.00   1.00    2.50    --  113.00 -70.00 -68.99  108
 15  \w    138.00 164.00   1.00    2.50    --  113.00  30.00  30.00   26
 16  \w     83.00 108.00   1.00    2.50    --  113.00  30.00  30.00   25
 17  \w     74.00 119.00   1.00    2.50    --  113.00 -61.00  30.00   45
 18  \w    126.00 152.00   1.00    2.50    --  113.00  61.00-180.00   26
 19  \w    115.00 140.00   1.00    2.50    --  113.00 -45.00  60.00   25
 20  \w     40.00  65.00   1.00    2.50    --  113.00 -30.00-120.00   25
 21  \w    107.00 133.00   1.00    2.50    --  113.00 -30.00-120.00   26
 22  \w     93.00 119.00   1.00    2.50    --  113.00 -67.00 -60.12   26
 23  \w     83.00 141.00   1.00    2.50    --  113.00  61.00  60.00   58
 24  \w     62.00 137.00   1.00    2.50    --  113.00 -45.00 -90.00   75
 25  \w     55.00 113.00   1.00    2.50    --  113.00  15.00  90.00   58
 26  \w    153.00 178.00   1.00    2.50    --  113.00  15.00  90.00   25
 27  \w     86.00 131.00   1.00    2.50    --  113.00  45.00 -30.00   45
 28  \w     52.00 119.00   1.00    2.50    --  113.00 -15.00  30.00   67
 29  \w     14.00 104.00   1.00    1.00    --   40.76  37.00-180.00   90
 30  \w     20.00 110.00   1.00    1.00    --   40.76  37.00  30.00   90
 31  \w      8.00  65.00   1.00    1.00    --   40.76 -19.00-180.00   57
 32  \w     85.00 117.00   1.00    2.50    --  113.00  62.00 -16.64   32
 33  \w    141.00 167.00   1.00    2.50    --  113.00  30.00-150.00   26
 34  \w     83.00 117.00   1.00    2.50    --  113.00  61.00  90.00   34
 35  \w    138.00 177.00   1.00    2.50    --  113.00  45.00 120.00   39
 36  \w     84.00 115.00   1.00    2.50    --  113.00  61.00  30.00   31
 37  \w     32.00  79.00   1.00    2.50    --  113.00 -15.00 -90.00   47
 38  \w    101.00 150.00   1.00    2.50    --  113.00 -15.00 -90.00   49
 39  \w     91.00 140.00   1.00    2.50    --  113.00  61.00-150.00   49
 40  \w    153.00 178.00   1.00    2.50    --  113.00  61.00-150.00   25
 41  \w     84.00 112.00   1.00    2.50    --  113.00  61.00 -90.00   28
 42  \w    153.00 178.00   1.00    2.50    --  113.00  61.00  90.00   25
 43  \w     56.00  82.00   1.00    2.50    --  113.00  15.00-180.00   26
 44  \w    116.00 141.00   1.00    2.50    --  113.00 -45.00 -90.00   25
 45  \w    142.00 169.00   1.00    2.50    --  113.00  15.00-180.00   27
 46  \w    100.00 138.00   1.00    2.50    --  113.00 -30.00  30.00   38
 47  \w     44.00  70.00   1.00    2.50    --  113.00 -30.00-150.00   26
 48  \w    109.00 136.00   1.00    2.50    --  113.00 -30.00-150.00   27
 49  \w     84.00 109.00   1.00    2.50    --  113.00  61.00 -30.00   25
 50  \w     90.00 115.00   1.00    2.50    --  113.00  45.00  30.00   25
 51  \w     82.00 113.00   1.00    2.50    --  113.00  30.00-120.00   31
 52  \w    125.00 151.00   1.00    2.50    --  113.00  30.00-120.00   26
 53  \w     57.00  83.00   1.00    2.50    --  113.00 -45.00 -60.00   26
 54  \w     90.00 116.00   1.00    2.50    --  113.00 -45.00 -60.00   26
 55  \w     39.00  64.00   1.00    2.50    --  113.00 -45.00 -90.00   25
 56  \w    141.00 169.00   1.00    2.50    --  113.00  61.00 -90.00   28
 57  \w     93.00 120.00   1.00    2.50    --  113.00  45.00  60.00   27
 58  \w     95.00 170.00   1.00    2.50    --  113.00  30.00 150.00   75
 59  \w     86.00 112.00   1.00    2.50    --  113.00 -70.00-106.66   26
 60  \w    123.00 149.00   1.00    2.50    --  113.00  70.00 -12.30   26
 61  \w     96.00 122.00   1.00    2.50    --  113.00  61.00   0.00   26
 62  \w    124.00 149.00   1.00    2.50    --  113.00  61.00   0.00   25
 63  \w     50.00  76.00   1.00    2.50    --  113.00 -30.00 120.00   26
 64  \w    109.00 142.00   1.00    2.50    --  113.00 -30.00 120.00   33
 65  \w     89.00 136.00   1.00    2.50    --  113.00  45.00-180.00   47
 66  \w    153.00 178.00   1.00    2.50    --  113.00  45.00 -30.00   25
 67  \w    153.00 178.00   1.00    2.50    --  113.00  30.00  30.00   25
 68  \w     60.00  86.00   1.00    2.50    --  113.00 -61.00-120.00   26
 69  \w    119.00 144.00   1.00    2.50    --  113.00 -30.00-120.00   25
 70  \w    143.00 169.00   1.00    2.50    --  113.00  15.00  90.00   26
 71  \w    140.00 171.00   1.00    2.50    --  113.00 -15.00-120.00   31
 72  \w     82.00 121.00   1.00    2.50    --  113.00  70.00 -12.30   39
;
_diffrn_measurement_device 'four-circle diffractometer'
_diffrn_measurement_device_type 'SuperNova, Dual, Cu at home/near, Atlas'
_diffrn_measurement_method '\w scans'
_diffrn_orient_matrix_type 'CrysAlisPro convention (1999,Acta A55,543-557)'
_diffrn_orient_matrix_UB_11 -0.0616500000
_diffrn_orient_matrix_UB_12 0.0844824000
_diffrn_orient_matrix_UB_13 -0.0021503000
_diffrn_orient_matrix_UB_21 -0.0180943000
_diffrn_orient_matrix_UB_22 -0.0122033000
_diffrn_orient_matrix_UB_23 -0.0667444000
_diffrn_orient_matrix_UB_31 -0.0864782000
_diffrn_orient_matrix_UB_32 -0.0575878000
_diffrn_orient_matrix_UB_33 0.0109405000
_diffrn_radiation_monochromator mirror
_diffrn_radiation_probe x-ray
_diffrn_radiation_type 'Cu K\a'
_diffrn_radiation_wavelength 1.54184
_diffrn_reflns_av_R_equivalents 0.0282
_diffrn_reflns_av_unetI/netI 0.0146
_diffrn_reflns_Laue_measured_fraction_full 1.000
_diffrn_reflns_Laue_measured_fraction_max 0.997
_diffrn_reflns_limit_h_max 17
_diffrn_reflns_limit_h_min -18
_diffrn_reflns_limit_k_max 18
_diffrn_reflns_limit_k_min -18
_diffrn_reflns_limit_l_max 28
_diffrn_reflns_limit_l_min -28
_diffrn_reflns_number 81497
_diffrn_reflns_point_group_measured_fraction_full 1.000
_diffrn_reflns_point_group_measured_fraction_max 0.997
_diffrn_reflns_theta_full 67.684
_diffrn_reflns_theta_max 76.550
_diffrn_reflns_theta_min 3.534
_diffrn_source 'micro-focus sealed X-ray tube'
_diffrn_source_type 'SuperNova (Cu) X-ray Source'
_exptl_absorpt_coefficient_mu 2.854
_exptl_absorpt_correction_T_max 1.000
_exptl_absorpt_correction_T_min 0.122
_exptl_absorpt_correction_type gaussian
_exptl_absorpt_process_details
;
CrysAlisPro 1.171.41.108a (Rigaku Oxford Diffraction, 2021)
Numerical absorption correction based on gaussian integration over
a multifaceted crystal model
Empirical absorption correction using spherical harmonics,
implemented in SCALE3 ABSPACK scaling algorithm.
;
_exptl_crystal_colour colourless
_exptl_crystal_colour_primary colourless
_exptl_crystal_density_diffrn 1.394
_exptl_crystal_description prism
_exptl_crystal_F_000 2057
_exptl_crystal_size_max 0.613
_exptl_crystal_size_mid 0.384
_exptl_crystal_size_min 0.227
_refine_diff_density_max 1.235
_refine_diff_density_min -0.791
_refine_diff_density_rms 0.126
_refine_ls_extinction_method none
_refine_ls_goodness_of_fit_ref 1.043
_refine_ls_hydrogen_treatment constr
_refine_ls_matrix_type full
_refine_ls_number_parameters 724
_refine_ls_number_reflns 10223
_refine_ls_number_restraints 190
_refine_ls_restrained_S_all 1.042
_refine_ls_R_factor_all 0.0839
_refine_ls_R_factor_gt 0.0797
_refine_ls_shift/su_max 0.001
_refine_ls_shift/su_mean 0.000
_refine_ls_structure_factor_coef Fsqd
_refine_ls_weighting_details 'w=1/[\s^2^(Fo^2^)+(0.1736P)^2^+5.4938P] where P=(Fo^2^+2Fc^2^)/3'
_refine_ls_weighting_scheme calc
_refine_ls_wR_factor_gt 0.2452
_refine_ls_wR_factor_ref 0.2527
_reflns_Friedel_coverage 0.000
_reflns_number_gt 9342
_reflns_number_total 10223
_reflns_threshold_expression 'I > 2\s(I)'
_cod_data_source_file d2ce01130a2.cif
_cod_data_source_block bs210531_mag185_3
_cod_original_formula_sum 'C80.80 H53.80 Cl5.40 F24 N6 O10 Zn2'
_cod_database_code 7245557
_shelx_shelxl_version_number 2018/3
_shelx_space_group_comment
;
The symmetry employed for this shelxl refinement is uniquely defined
by the following loop, which should always be used as a source of
symmetry information in preference to the above space-group names.
They are only intended as comments.
;
_olex2_refinement_description
;
1. Fixed Uiso
 At 1.2 times of:
  All C(H) groups, All C(H,H) groups
 At 1.5 times of:
  All C(H,H,H) groups
2. Restrained distances
 C48B-C42B
 1.51 with sigma of 0.02
 C41-Cl1
 1.8 with sigma of 0.02
 C41B-Cl6B
 1.8 with sigma of 0.02
 C42B-C43B = C42B-C47B = C44B-C45B
 1.39 with sigma of 0.02
 C43B-C44B = C45B-C46B = C46B-C47B
 1.38 with sigma of 0.02
 C48B-C43B = C48B-C47B
 2.52 with sigma of 0.04
 C42B-C44B
 2.42 with sigma of 0.04
 C43B-C45B
 2.39 with sigma of 0.04
 C42B-C46B
 2.41 with sigma of 0.04
 C44B-C46B = C45B-C47B
 2.4 with sigma of 0.04
 C48B-C47B \\sim C48B-C43B
 with sigma of 0.04
 C42B-C43B \\sim C43B-C44B \\sim C44B-C45B \\sim C45B-C46B \\sim C46B-C47B
\\sim C47B-C42B
 with sigma of 0.02
 C42B-C46B \\sim C42B-C44B \\sim C47B-C45B \\sim C43B-C47B \\sim C44B-C46B
\\sim C43B-C45B
 with sigma of 0.04
3. Restrained planarity
 C42B, C43B, C44B, C45B, C46B, C47B, C48B
 with sigma of 0.1
4. Uiso/Uaniso restraints and constraints
C42B \\sim C43B \\sim C44B \\sim C45B \\sim C46B \\sim C47B \\sim C48B: within
2A with sigma of 0.04 and sigma for terminal atoms of 0.08 within 2A
5. Rigid body (RIGU) restrains
 C32, F8, F9, F7
 with sigma for 1-2 distances of 0.004 and sigma for 1-3 distances of 0.004
 C42B, C43B, C44B, C45B, C46B, C47B, C48B
 with sigma for 1-2 distances of 0.004 and sigma for 1-3 distances of 0.004
 C21, C22, C23, C24, C25, C26
 with sigma for 1-2 distances of 0.004 and sigma for 1-3 distances of 0.004
 C20B, C21B, C22B, C23B, C24B, C25B, C26B
 with sigma for 1-2 distances of 0.004 and sigma for 1-3 distances of 0.004
 Cl4B, Cl5B, Cl6B, C41B
 with sigma for 1-2 distances of 0.004 and sigma for 1-3 distances of 0.004
 F7B, C32, F8B, F9B
 with sigma for 1-2 distances of 0.004 and sigma for 1-3 distances of 0.004
6. Others
 Sof(F7)=Sof(F8)=Sof(F9)=1-FVAR(1)
 Sof(F7B)=Sof(F8B)=Sof(F9B)=FVAR(1)
 Fixed Sof: Cl4B(0.4) Cl5B(0.4) Cl6B(0.4) Cl1(0.5) Cl2(0.5) Cl3(0.5) O1(0.5)
 O1B(0.5) C41B(0.4) H41B(0.4) C7(0.5) H7(0.5) C8(0.5) C19(0.5) H19A(0.5)
 H19B(0.5) C20(0.5) H20A(0.5) H20B(0.5) C21(0.5) C22(0.5) H22(0.5) C23(0.5)
 H23(0.5) C24(0.5) H24(0.5) C25(0.5) H25(0.5) C26(0.5) H26(0.5) C41(0.5)
 H41(0.5) C7B(0.5) H7B(0.5) C8B(0.5) C19B(0.5) H19C(0.5) H19D(0.5) C20B(0.5)
 H20C(0.5) H20D(0.5) C21B(0.5) C22B(0.5) H22B(0.5) C23B(0.5) H23B(0.5)
 C24B(0.5) H24B(0.5) C25B(0.5) H25B(0.5) C26B(0.5) H26B(0.5) C42B(0.5)
 C43B(0.5) H43B(0.5) C44B(0.5) H44B(0.5) C45B(0.5) H45B(0.5) C46B(0.5)
 H46B(0.5) C47B(0.5) H47B(0.5) C48B(0.25) H48A(0.25) H48B(0.25) H48C(0.25)
7.a Ternary CH refined with riding coordinates:
 C41B(H41B), C41(H41)
7.b Secondary CH2 refined with riding coordinates:
 C19(H19A,H19B), C20(H20A,H20B), C19B(H19C,H19D), C20B(H20C,H20D)
7.c Me refined with riding coordinates:
 C48B(H48A,H48B,H48C)
7.d Aromatic/amide H refined with riding coordinates:
 C1(H1), C4(H4), C9(H9), C12(H12), C13(H13), C14(H14), C15(H15), C16(H16),
 C17(H17), C18(H18), C29(H29), C34(H34), C7(H7), C22(H22), C23(H23), C24(H24),
 C25(H25), C26(H26), C7B(H7B), C22B(H22B), C23B(H23B), C24B(H24B), C25B(H25B),
 C26B(H26B), C43B(H43B), C44B(H44B), C45B(H45B), C46B(H46B), C47B(H47B)
7.e Fitted hexagon refined as free rotating group:
 C21(C22,C23,C24,C25,C26)
;
_olex2_submission_special_instructions 'No special instructions were received'
_oxdiff_exptl_absorpt_empirical_details
;
Empirical correction (ABSPACK) includes:
- Absorption correction using spherical harmonics
- Frame scaling
;
_oxdiff_exptl_absorpt_empirical_full_max 1.354
_oxdiff_exptl_absorpt_empirical_full_min 0.863

loop_
_space_group_symop_operation_xyz
'x, y, z'
'-x+1/2, y+1/2, -z+1/2'
'-x, -y, -z'
'x-1/2, -y-1/2, z-1/2'

loop_
_atom_site_label
_atom_site_type_symbol
_atom_site_fract_x
_atom_site_fract_y
_atom_site_fract_z
_atom_site_U_iso_or_equiv
_atom_site_adp_type
_atom_site_occupancy
_atom_site_site_symmetry_order
_atom_site_calc_flag
_atom_site_refinement_flags_posn
_atom_site_refinement_flags_adp
_atom_site_refinement_flags_occupancy
_atom_site_disorder_assembly
_atom_site_disorder_group
Zn1 Zn 0.03837(3) 1.01933(2) 0.36165(2) 0.03315(17) Uani 1 1 d . . . . .
Cl4B Cl 0.1501(10) 1.4087(14) 0.3561(5) 0.318(9) Uani 0.4 1 d . . P . .
Cl5B Cl 0.2491(5) 1.4162(3) 0.2571(3) 0.153(3) Uani 0.4 1 d . . P . .
Cl6B Cl 0.0589(5) 1.3461(6) 0.2464(5) 0.192(4) Uani 0.4 1 d D . P . .
Cl1 Cl 0.7203(12) 0.5827(7) 0.3984(5) 0.335(9) Uani 0.5 1 d D . P A 1
Cl2 Cl 0.7512(6) 0.3972(5) 0.3996(4) 0.188(3) Uani 0.5 1 d . . P A 1
Cl3 Cl 0.8181(6) 0.5023(6) 0.4951(4) 0.204(4) Uani 0.5 1 d . . P A 1
F1 F 0.0065(3) 1.2257(3) 0.51798(13) 0.0954(10) Uani 1 1 d . . . . .
F2 F 0.1186(3) 1.2749(2) 0.46848(17) 0.1007(11) Uani 1 1 d . . . . .
F3 F -0.0128(4) 1.3413(2) 0.4603(2) 0.139(2) Uani 1 1 d . . . . .
F4 F -0.1609(5) 1.2990(3) 0.2751(3) 0.198(4) Uani 1 1 d . . . . .
F5 F -0.1151(7) 1.1954(5) 0.2194(2) 0.220(4) Uani 1 1 d . . . . .
F6 F -0.2250(5) 1.1800(6) 0.2657(5) 0.249(5) Uani 1 1 d . . . . .
F10 F -0.1069(3) 0.8114(3) 0.18877(13) 0.1070(13) Uani 1 1 d . . . . .
F11 F 0.0389(3) 0.7984(3) 0.20589(14) 0.1141(14) Uani 1 1 d . . . . .
F12 F -0.0181(3) 0.9197(3) 0.17375(11) 0.1001(12) Uani 1 1 d . . . . .
F7B F -0.2090(14) 0.7703(12) 0.3952(12) 0.151(9) Uani 0.359(18) 1 d . . P B 3
F8B F -0.2900(8) 0.8662(16) 0.3539(6) 0.103(6) Uani 0.359(18) 1 d . . P B 3
F9B F -0.2372(13) 0.896(2) 0.4336(10) 0.160(11) Uani 0.359(18) 1 d . . P B 3
F7 F -0.2043(6) 0.8580(8) 0.4454(3) 0.101(3) Uani 0.641(18) 1 d . . P B 4
F8 F -0.2577(8) 0.7961(10) 0.3650(5) 0.148(7) Uani 0.641(18) 1 d . . P B 4
F9 F -0.2826(5) 0.9278(9) 0.3823(6) 0.137(5) Uani 0.641(18) 1 d . . P B 4
O2 O 0.02912(18) 1.12043(15) 0.42382(10) 0.0474(5) Uani 1 1 d . . . . .
O3 O -0.06400(18) 1.09543(17) 0.31205(11) 0.0510(6) Uani 1 1 d . . . . .
O4 O -0.07848(16) 0.94596(16) 0.39076(10) 0.0432(5) Uani 1 1 d . . . . .
O5 O 0.03396(15) 0.93041(14) 0.29129(9) 0.0390(4) Uani 1 1 d . . . . .
O1 O 0.4699(5) 0.3165(4) 0.4938(3) 0.0681(16) Uani 0.5 1 d . . P C 1
O1B O 0.6783(5) 0.4601(5) 0.4663(2) 0.075(2) Uani 0.5 1 d . . P D 2
N1 N 0.35443(19) 0.58783(18) 0.18065(11) 0.0411(6) Uani 1 1 d . . . . .
N2 N 0.26596(19) 0.72812(18) 0.35736(11) 0.0397(6) Uani 1 1 d . . . . .
N3 N 0.12467(16) 0.94512(16) 0.42097(10) 0.0327(5) Uani 1 1 d . . . . .
C1 C 0.3645(2) 0.6038(2) 0.23865(12) 0.0389(6) Uani 1 1 d . . . . .
H1 H 0.420554 0.584617 0.259046 0.047 Uiso 1 1 calc R U . . .
C2 C 0.2981(2) 0.6463(2) 0.27032(13) 0.0449(7) Uani 1 1 d . . . . .
C3 C 0.3122(2) 0.6601(2) 0.33474(13) 0.0425(7) Uani 1 1 d . . . . .
C4 C 0.3710(3) 0.6036(2) 0.36840(14) 0.0496(8) Uani 1 1 d . . . . .
H4 H 0.402091 0.555386 0.350591 0.060 Uiso 1 1 calc R U . . .
C5 C 0.3834(3) 0.6188(3) 0.42835(14) 0.0521(9) Uani 1 1 d . . . . .
C6 C 0.4435(3) 0.5582(3) 0.46562(14) 0.0545(10) Uani 1 1 d . . . . .
C9 C 0.3367(3) 0.6904(2) 0.45185(13) 0.0501(8) Uani 1 1 d . . . . .
H9 H 0.345060 0.703655 0.492528 0.060 Uiso 1 1 calc R U . . .
C10 C 0.2778(2) 0.7425(2) 0.41573(12) 0.0394(6) Uani 1 1 d . . . . .
C11 C 0.2260(2) 0.8188(2) 0.43950(12) 0.0361(6) Uani 1 1 d . . . . .
C12 C 0.1725(2) 0.87491(19) 0.40209(12) 0.0332(5) Uani 1 1 d . . . . .
H12 H 0.169843 0.862608 0.361170 0.040 Uiso 1 1 calc R U . . .
C13 C 0.2281(3) 0.8384(2) 0.49945(13) 0.0490(8) Uani 1 1 d . . . . .
H13 H 0.263288 0.801984 0.526673 0.059 Uiso 1 1 calc R U . . .
C14 C 0.1790(3) 0.9108(3) 0.51898(14) 0.0514(9) Uani 1 1 d . . . . .
H14 H 0.180299 0.924690 0.559654 0.062 Uiso 1 1 calc R U . . .
C15 C 0.1278(2) 0.9630(2) 0.47875(13) 0.0412(7) Uani 1 1 d . . . . .
H15 H 0.094056 1.012793 0.492375 0.049 Uiso 1 1 calc R U . . .
C16 C 0.2167(3) 0.6751(4) 0.23988(17) 0.0712(14) Uani 1 1 d . . . . .
H16 H 0.169240 0.705217 0.259673 0.085 Uiso 1 1 calc R U . . .
C17 C 0.2065(3) 0.6587(5) 0.17973(18) 0.0857(18) Uani 1 1 d . . . . .
H17 H 0.151522 0.677690 0.157967 0.103 Uiso 1 1 calc R U . . .
C18 C 0.2756(3) 0.6154(3) 0.15223(15) 0.0611(11) Uani 1 1 d . . . . .
H18 H 0.267380 0.604458 0.111241 0.073 Uiso 1 1 calc R U . . .
C27 C 0.0264(4) 1.2619(3) 0.4661(2) 0.0765(14) Uani 1 1 d . . . . .
C28 C -0.0017(3) 1.1966(3) 0.41549(17) 0.0554(9) Uani 1 1 d . . . . .
C29 C -0.0556(4) 1.2290(3) 0.3678(2) 0.0771(15) Uani 1 1 d . . . . .
H29 H -0.074449 1.289854 0.367297 0.093 Uiso 1 1 calc R U . . .
C30 C -0.0828(3) 1.1740(3) 0.3205(2) 0.0666(11) Uani 1 1 d . . . . .
C31 C -0.1434(7) 1.2161(5) 0.2700(4) 0.130(4) Uani 1 1 d . . . . .
C32 C -0.2182(3) 0.8637(4) 0.3875(2) 0.0762(13) Uani 1 1 d . . . . .
C33 C -0.1283(2) 0.8957(3) 0.35974(16) 0.0488(8) Uani 1 1 d . . . . .
C34 C -0.1155(3) 0.8663(3) 0.30242(16) 0.0542(9) Uani 1 1 d . . . . .
H34 H -0.162816 0.830951 0.282985 0.065 Uiso 1 1 calc R U . . .
C35 C -0.0368(2) 0.8868(2) 0.27348(13) 0.0418(6) Uani 1 1 d . . . . .
C36 C -0.0302(3) 0.8523(3) 0.21025(16) 0.0565(9) Uani 1 1 d . . . . .
C41B C 0.1425(14) 1.4188(10) 0.2852(8) 0.123(7) Uani 0.4 1 d D . P . .
H41B H 0.118653 1.480813 0.277677 0.148 Uiso 0.4 1 calc R U P . .
C7 C 0.4324(6) 0.4688(6) 0.4594(3) 0.0570(18) Uani 0.5 1 d . . P C 1
H7 H 0.389304 0.446844 0.429724 0.068 Uiso 0.5 1 calc R U P C 1
C8 C 0.4827(6) 0.4077(5) 0.4956(3) 0.0567(18) Uani 0.5 1 d . . P C 1
C19 C 0.3838(6) 0.2865(7) 0.4668(4) 0.068(2) Uani 0.5 1 d . . P C 1
H19A H 0.383433 0.293857 0.423654 0.081 Uiso 0.5 1 calc R U P C 1
H19B H 0.330682 0.320397 0.481774 0.081 Uiso 0.5 1 calc R U P C 1
C20 C 0.3776(7) 0.1867(7) 0.4835(4) 0.065(2) Uani 0.5 1 d . . P C 1
H20A H 0.396195 0.181085 0.525789 0.078 Uiso 0.5 1 calc R U P C 1
H20B H 0.311226 0.168419 0.478425 0.078 Uiso 0.5 1 calc R U P C 1
C21 C 0.4320(4) 0.1247(4) 0.4522(2) 0.069(2) Uani 0.5 1 d G . P C 1
C22 C 0.4005(4) 0.0368(5) 0.4510(3) 0.0662(19) Uani 0.5 1 d G . P C 1
H22 H 0.347619 0.020451 0.472083 0.079 Uiso 0.5 1 calc R U P C 1
C23 C 0.4464(5) -0.0271(4) 0.4190(3) 0.079(2) Uani 0.5 1 d G . P C 1
H23 H 0.424844 -0.087189 0.418179 0.094 Uiso 0.5 1 calc R U P C 1
C24 C 0.5237(5) -0.0032(4) 0.3882(3) 0.087(3) Uani 0.5 1 d G . P C 1
H24 H 0.555052 -0.046903 0.366289 0.105 Uiso 0.5 1 calc R U P C 1
C25 C 0.5552(4) 0.0847(5) 0.3894(3) 0.073(2) Uani 0.5 1 d G . P C 1
H25 H 0.608037 0.101024 0.368302 0.088 Uiso 0.5 1 calc R U P C 1
C26 C 0.5093(4) 0.1486(4) 0.4214(2) 0.065(2) Uani 0.5 1 d G . P C 1
H26 H 0.530814 0.208666 0.422205 0.078 Uiso 0.5 1 calc R U P C 1
C41 C 0.791(3) 0.492(2) 0.4225(18) 0.210(17) Uiso 0.5 1 d D . P A 1
H41 H 0.851898 0.500179 0.403184 0.252 Uiso 0.5 1 calc R U P A 1
C7B C 0.5299(6) 0.5381(6) 0.4483(3) 0.057(2) Uani 0.5 1 d . . P D 2
H7B H 0.550878 0.563177 0.413099 0.069 Uiso 0.5 1 calc R U P D 2
C8B C 0.5888(6) 0.4807(5) 0.4819(3) 0.056(2) Uani 0.5 1 d . . P D 2
C19B C 0.7189(6) 0.5100(6) 0.4226(3) 0.057(2) Uani 0.5 1 d . . P D 2
H19C H 0.717139 0.574437 0.432415 0.069 Uiso 0.5 1 calc R U P D 2
H19D H 0.684066 0.500796 0.384438 0.069 Uiso 0.5 1 calc R U P D 2
C20B C 0.8198(9) 0.4792(8) 0.4190(5) 0.074(3) Uani 0.5 1 d . . P D 2
H20C H 0.853706 0.490325 0.457313 0.089 Uiso 0.5 1 calc R U P D 2
H20D H 0.820173 0.413898 0.411980 0.089 Uiso 0.5 1 calc R U P D 2
C21B C 0.8707(8) 0.5235(6) 0.3725(4) 0.067(2) Uani 0.5 1 d . . P D 2
C22B C 0.8454(9) 0.5083(8) 0.3129(4) 0.077(2) Uani 0.5 1 d . . P D 2
H22B H 0.793483 0.470734 0.302684 0.092 Uiso 0.5 1 calc R U P D 2
C23B C 0.8943(12) 0.5468(11) 0.2688(6) 0.104(4) Uani 0.5 1 d . . P D 2
H23B H 0.882453 0.531968 0.228550 0.124 Uiso 0.5 1 calc R U P D 2
C24B C 0.9606(13) 0.6073(10) 0.2869(10) 0.124(5) Uani 0.5 1 d . . P D 2
H24B H 0.985808 0.642508 0.256918 0.149 Uiso 0.5 1 calc R U P D 2
C25B C 0.9965(13) 0.6246(10) 0.3444(10) 0.132(5) Uani 0.5 1 d . . P D 2
H25B H 1.051296 0.658661 0.353850 0.158 Uiso 0.5 1 calc R U P D 2
C26B C 0.9415(13) 0.5853(12) 0.3853(8) 0.129(5) Uani 0.5 1 d . . P D 2
H26B H 0.953018 0.601784 0.425296 0.154 Uiso 0.5 1 calc R U P D 2
C42B C 0.4256(13) 0.1891(11) 0.4671(9) 0.165(9) Uiso 0.5 1 d D U P E 2
C43B C 0.5000(12) 0.2210(11) 0.4370(7) 0.143(6) Uiso 0.5 1 d D U P E 2
H43B H 0.517750 0.282166 0.439002 0.172 Uiso 0.5 1 calc R U P E 2
C44B C 0.5464(11) 0.1618(10) 0.4046(7) 0.122(6) Uiso 0.5 1 d D U P E 2
H44B H 0.596993 0.183241 0.383289 0.146 Uiso 0.5 1 calc R U P E 2
C45B C 0.5252(11) 0.0735(10) 0.4007(8) 0.112(5) Uiso 0.5 1 d D U P E 2
H45B H 0.561455 0.034692 0.378021 0.135 Uiso 0.5 1 calc R U P E 2
C46B C 0.4498(9) 0.0403(8) 0.4301(6) 0.097(4) Uiso 0.5 1 d D U P E 2
H46B H 0.432427 -0.020917 0.427512 0.116 Uiso 0.5 1 calc R U P E 2
C47B C 0.4017(10) 0.1001(9) 0.4631(6) 0.092(4) Uiso 0.5 1 d D U P E 2
H47B H 0.350069 0.079221 0.483715 0.111 Uiso 0.5 1 calc R U P E 2
C48B C 0.372(3) 0.250(2) 0.506(2) 0.42(6) Uiso 0.25 1 d D U P E 2
H48A H 0.397143 0.310720 0.504376 0.633 Uiso 0.25 1 calc R U P E 2
H48B H 0.305689 0.250392 0.492748 0.633 Uiso 0.25 1 calc R U P E 2
H48C H 0.378058 0.228242 0.546752 0.633 Uiso 0.25 1 calc R U P E 2

loop_
_atom_site_aniso_label
_atom_site_aniso_U_11
_atom_site_aniso_U_22
_atom_site_aniso_U_33
_atom_site_aniso_U_23
_atom_site_aniso_U_13
_atom_site_aniso_U_12
Zn1 0.0395(3) 0.0335(3) 0.0261(2) 0.00081(12) -0.00144(16) 0.00742(13)
Cl4B 0.268(12) 0.52(3) 0.184(8) 0.049(12) 0.144(9) -0.020(15)
Cl5B 0.204(6) 0.083(3) 0.185(5) -0.032(3) 0.124(5) -0.047(3)
Cl6B 0.123(4) 0.193(7) 0.263(9) 0.109(7) 0.052(5) 0.045(5)
Cl1 0.54(2) 0.219(9) 0.266(11) 0.098(9) 0.216(14) 0.174(12)
Cl2 0.199(6) 0.157(5) 0.201(6) -0.044(5) -0.042(5) -0.014(5)
Cl3 0.173(6) 0.226(7) 0.216(8) -0.102(6) 0.029(5) -0.020(5)
F1 0.120(3) 0.109(2) 0.0569(16) -0.0348(16) 0.0017(15) 0.010(2)
F2 0.117(3) 0.085(2) 0.096(2) -0.0220(18) -0.020(2) -0.0177(19)
F3 0.200(4) 0.076(2) 0.133(3) -0.056(2) -0.074(3) 0.071(3)
F4 0.298(8) 0.098(3) 0.181(5) -0.018(3) -0.154(6) 0.101(4)
F5 0.359(11) 0.204(6) 0.085(3) 0.003(4) -0.079(5) 0.173(7)
F6 0.160(5) 0.246(9) 0.321(11) -0.006(8) -0.171(7) 0.050(6)
F10 0.104(2) 0.163(4) 0.0546(15) -0.0428(19) 0.0073(15) -0.058(2)
F11 0.133(3) 0.145(3) 0.0634(17) -0.051(2) -0.0074(18) 0.059(3)
F12 0.156(3) 0.106(2) 0.0380(12) 0.0084(14) 0.0028(16) -0.038(2)
F7B 0.116(12) 0.119(7) 0.23(2) 0.068(10) 0.082(12) -0.025(8)
F8B 0.048(4) 0.162(16) 0.099(7) -0.004(9) 0.008(4) -0.026(7)
F9B 0.080(11) 0.28(2) 0.127(11) -0.142(15) 0.066(9) -0.096(13)
F7 0.069(4) 0.176(7) 0.059(3) 0.021(4) 0.016(2) -0.036(4)
F8 0.128(10) 0.197(11) 0.127(8) -0.090(9) 0.073(7) -0.115(9)
F9 0.059(4) 0.181(9) 0.172(11) 0.023(8) 0.031(5) 0.025(5)
O2 0.0656(14) 0.0400(11) 0.0360(11) -0.0041(9) -0.0031(10) 0.0157(10)
O3 0.0554(13) 0.0469(13) 0.0491(13) -0.0010(10) -0.0124(10) 0.0147(10)
O4 0.0417(11) 0.0532(13) 0.0348(11) -0.0060(9) 0.0042(8) 0.0030(9)
O5 0.0459(11) 0.0394(10) 0.0317(10) -0.0034(8) 0.0019(8) 0.0024(9)
O1 0.074(4) 0.061(3) 0.067(4) -0.005(3) -0.020(3) 0.021(3)
O1B 0.087(4) 0.098(4) 0.043(3) 0.030(3) 0.019(3) 0.073(4)
N1 0.0495(14) 0.0446(14) 0.0283(11) -0.0059(10) -0.0060(10) 0.0081(11)
N2 0.0479(13) 0.0441(13) 0.0263(11) -0.0002(10) -0.0044(9) 0.0170(11)
N3 0.0373(11) 0.0352(12) 0.0256(10) 0.0025(9) 0.0021(8) 0.0076(9)
C1 0.0499(16) 0.0403(14) 0.0256(13) -0.0034(11) -0.0072(11) 0.0107(12)
C2 0.0549(18) 0.0504(17) 0.0282(14) -0.0062(12) -0.0079(12) 0.0163(14)
C3 0.0534(17) 0.0474(16) 0.0259(13) -0.0037(12) -0.0053(12) 0.0181(14)
C4 0.069(2) 0.0491(17) 0.0300(14) -0.0033(13) -0.0023(14) 0.0303(16)
C5 0.071(2) 0.0564(19) 0.0281(14) 0.0001(13) -0.0067(14) 0.0324(17)
C6 0.076(2) 0.060(2) 0.0267(14) -0.0024(13) -0.0041(14) 0.0417(19)
C9 0.069(2) 0.0547(19) 0.0256(13) -0.0035(12) -0.0064(13) 0.0313(17)
C10 0.0489(16) 0.0433(15) 0.0254(12) -0.0005(11) -0.0020(11) 0.0172(13)
C11 0.0420(14) 0.0394(14) 0.0268(12) 0.0010(11) 0.0006(10) 0.0128(12)
C12 0.0400(13) 0.0352(13) 0.0242(11) 0.0007(10) 0.0013(10) 0.0089(11)
C13 0.062(2) 0.0574(19) 0.0266(14) 0.0015(13) -0.0033(13) 0.0282(16)
C14 0.066(2) 0.062(2) 0.0258(13) -0.0029(13) -0.0018(13) 0.0290(17)
C15 0.0493(17) 0.0468(15) 0.0274(13) -0.0013(12) 0.0011(12) 0.0178(13)
C16 0.068(2) 0.106(4) 0.0377(18) -0.022(2) -0.0146(16) 0.042(2)
C17 0.071(3) 0.143(5) 0.040(2) -0.028(3) -0.0249(19) 0.052(3)
C18 0.064(2) 0.087(3) 0.0310(15) -0.0151(17) -0.0157(15) 0.024(2)
C27 0.097(4) 0.058(2) 0.072(3) -0.021(2) -0.018(3) 0.029(2)
C28 0.066(2) 0.0487(19) 0.0501(19) -0.0113(15) -0.0068(16) 0.0197(16)
C29 0.097(3) 0.053(2) 0.077(3) -0.014(2) -0.032(3) 0.038(2)
C30 0.076(3) 0.058(2) 0.064(2) -0.0020(18) -0.020(2) 0.029(2)
C31 0.169(8) 0.099(5) 0.114(6) -0.028(4) -0.080(5) 0.077(5)
C32 0.056(2) 0.114(4) 0.059(2) -0.018(2) 0.0139(18) -0.026(2)
C33 0.0420(16) 0.061(2) 0.0437(17) -0.0040(15) 0.0049(13) -0.0050(14)
C34 0.0555(19) 0.067(2) 0.0406(17) -0.0117(16) 0.0019(14) -0.0141(17)
C35 0.0533(17) 0.0401(15) 0.0314(14) -0.0027(11) -0.0023(12) -0.0003(13)
C36 0.069(2) 0.065(2) 0.0353(16) -0.0082(15) 0.0010(15) -0.0092(18)
C41B 0.176(18) 0.060(7) 0.142(16) 0.010(9) 0.087(14) 0.004(10)
C7 0.071(5) 0.062(4) 0.037(3) -0.005(3) -0.010(3) 0.015(4)
C8 0.072(5) 0.053(4) 0.044(4) -0.008(3) -0.003(3) 0.020(4)
C19 0.061(5) 0.083(6) 0.058(5) -0.013(4) -0.005(4) 0.014(4)
C20 0.064(5) 0.082(6) 0.048(4) 0.011(4) -0.003(4) -0.011(4)
C21 0.054(4) 0.097(6) 0.052(4) 0.033(4) -0.023(3) -0.003(4)
C22 0.050(4) 0.097(5) 0.051(4) 0.026(4) -0.008(3) 0.005(4)
C23 0.069(5) 0.095(6) 0.069(6) 0.005(4) -0.030(4) 0.010(4)
C24 0.079(6) 0.097(6) 0.084(7) -0.017(6) -0.016(5) 0.002(5)
C25 0.055(5) 0.110(6) 0.052(5) 0.005(4) -0.017(4) -0.001(4)
C26 0.045(4) 0.114(6) 0.035(3) 0.010(4) -0.014(3) 0.010(4)
C7B 0.080(5) 0.070(4) 0.021(3) 0.009(3) 0.003(3) 0.056(4)
C8B 0.077(5) 0.067(5) 0.024(3) 0.007(3) 0.004(3) 0.052(4)
C19B 0.072(5) 0.064(4) 0.035(3) 0.006(3) 0.007(3) 0.044(4)
C20B 0.076(6) 0.090(7) 0.057(5) 0.027(4) 0.011(4) 0.047(5)
C21B 0.087(6) 0.056(4) 0.059(4) -0.001(3) 0.011(4) 0.033(4)
C22B 0.093(7) 0.083(6) 0.055(4) 0.005(4) 0.013(4) 0.020(5)
C23B 0.129(10) 0.113(9) 0.071(6) 0.024(6) 0.021(6) 0.013(7)
C24B 0.120(10) 0.083(8) 0.170(11) 0.043(9) 0.025(9) 0.005(6)
C25B 0.118(11) 0.074(8) 0.207(14) -0.034(9) 0.037(9) -0.023(7)
C26B 0.142(11) 0.120(10) 0.126(10) -0.067(9) 0.022(8) -0.016(8)

loop_
_atom_type_symbol
_atom_type_description
_atom_type_scat_dispersion_real
_atom_type_scat_dispersion_imag
_atom_type_scat_source
C C 0.0181 0.0091 'International Tables Vol C Tables 4.2.6.8 and 6.1.1.4'
H H 0.0000 0.0000 'International Tables Vol C Tables 4.2.6.8 and 6.1.1.4'
Cl Cl 0.3639 0.7018 'International Tables Vol C Tables 4.2.6.8 and 6.1.1.4'
F F 0.0727 0.0534 'International Tables Vol C Tables 4.2.6.8 and 6.1.1.4'
N N 0.0311 0.0180 'International Tables Vol C Tables 4.2.6.8 and 6.1.1.4'
O O 0.0492 0.0322 'International Tables Vol C Tables 4.2.6.8 and 6.1.1.4'
Zn Zn -1.5491 0.6778 'International Tables Vol C Tables 4.2.6.8 and 6.1.1.4'

loop_
_exptl_crystal_face_index_h
_exptl_crystal_face_index_k
_exptl_crystal_face_index_l
_exptl_crystal_face_perp_dist
-2 2 1 0.1333
2 -2 -1 0.1333
-7 -6 3 0.1871
8 4 -3 0.1405
-1 -8 -7 0.2492
-4 6 10 0.1799
8 0 -9 0.1003
-8 0 9 0.1369
-8 -2 7 0.1316
8 3 -6 0.1241
7 -2 -10 0.1355
8 -4 -4 0.0873
-9 2 5 0.1363
-9 3 1 0.1576
6 -7 1 0.1244
7 -6 0 0.1311
-7 7 -1 0.1854
0 8 -7 0.2206
-8 4 -5 0.2333
5 -7 7 0.1721
0 -8 7 0.1591
-9 1 -3 0.2028
-6 0 -11 0.2755
8 2 7 0.2672
0 -4 13 0.2233
-8 -3 -6 0.2459
3 6 -11 0.2120
7 3 -9 0.1244
6 7 5 0.2304
5 -1 -13 0.1679
-6 -7 -5 0.2459
-5 -5 10 0.1571

loop_
_geom_angle_atom_site_label_1
_geom_angle_atom_site_label_2
_geom_angle_atom_site_label_3
_geom_angle
_geom_angle_site_symmetry_1
_geom_angle_site_symmetry_3
_geom_angle_publ_flag
O2 Zn1 O3 84.60(9) . . ?
O2 Zn1 O4 94.72(10) . . ?
O2 Zn1 O5 171.19(9) . . ?
O2 Zn1 N1 91.87(11) . 2 ?
O2 Zn1 N3 90.15(9) . . ?
O3 Zn1 O4 84.98(10) . . ?
O5 Zn1 O3 86.64(9) . . ?
O5 Zn1 O4 85.38(9) . . ?
O5 Zn1 N1 87.18(10) . 2 ?
O5 Zn1 N3 98.66(9) . . ?
N1 Zn1 O3 89.63(11) 2 . ?
N1 Zn1 O4 171.06(9) 2 . ?
N3 Zn1 O3 171.12(10) . . ?
N3 Zn1 O4 88.33(9) . . ?
N3 Zn1 N1 97.70(10) . 2 ?
C28 O2 Zn1 127.0(2) . . ?
C30 O3 Zn1 125.4(3) . . ?
C33 O4 Zn1 125.0(2) . . ?
C35 O5 Zn1 124.9(2) . . ?
C8 O1 C19 115.9(7) . . ?
C8B O1B C19B 119.4(5) . . ?
C1 N1 Zn1 119.5(2) . 2_545 ?
C18 N1 Zn1 122.8(2) . 2_545 ?
C18 N1 C1 117.7(3) . . ?
C3 N2 C10 117.7(2) . . ?
C12 N3 Zn1 120.10(18) . . ?
C12 N3 C15 118.8(2) . . ?
C15 N3 Zn1 120.95(19) . . ?
N1 C1 H1 118.1 . . ?
N1 C1 C2 123.9(3) . . ?
C2 C1 H1 118.1 . . ?
C1 C2 C3 121.4(3) . . ?
C1 C2 C16 117.6(3) . . ?
C16 C2 C3 121.0(3) . . ?
N2 C3 C2 116.4(3) . . ?
N2 C3 C4 123.2(3) . . ?
C4 C3 C2 120.4(3) . . ?
C3 C4 H4 120.5 . . ?
C5 C4 C3 118.9(3) . . ?
C5 C4 H4 120.5 . . ?
C4 C5 C6 120.1(3) . . ?
C9 C5 C4 118.0(3) . . ?
C9 C5 C6 121.8(3) . . ?
C7 C6 C5 118.9(5) . . ?
C7 C6 C8 119.7(5) . 3_666 ?
C7 C6 C8B 69.1(5) . 3_666 ?
C8 C6 C5 121.3(5) 3_666 . ?
C7B C6 C5 118.6(4) . . ?
C7B C6 C8B 119.8(4) . 3_666 ?
C8B C6 C5 121.5(4) 3_666 . ?
C5 C9 H9 120.1 . . ?
C5 C9 C10 119.7(3) . . ?
C10 C9 H9 120.1 . . ?
N2 C10 C9 122.4(3) . . ?
N2 C10 C11 116.4(2) . . ?
C9 C10 C11 121.1(3) . . ?
C12 C11 C10 120.6(2) . . ?
C12 C11 C13 117.0(3) . . ?
C13 C11 C10 122.4(3) . . ?
N3 C12 C11 123.3(2) . . ?
N3 C12 H12 118.3 . . ?
C11 C12 H12 118.3 . . ?
C11 C13 H13 120.1 . . ?
C14 C13 C11 119.8(3) . . ?
C14 C13 H13 120.1 . . ?
C13 C14 H14 120.3 . . ?
C13 C14 C15 119.4(3) . . ?
C15 C14 H14 120.3 . . ?
N3 C15 C14 121.8(3) . . ?
N3 C15 H15 119.1 . . ?
C14 C15 H15 119.1 . . ?
C2 C16 H16 120.7 . . ?
C2 C16 C17 118.5(3) . . ?
C17 C16 H16 120.7 . . ?
C16 C17 H17 120.1 . . ?
C18 C17 C16 119.7(3) . . ?
C18 C17 H17 120.1 . . ?
N1 C18 C17 122.6(3) . . ?
N1 C18 H18 118.7 . . ?
C17 C18 H18 118.7 . . ?
F1 C27 C28 110.0(4) . . ?
F2 C27 F1 106.2(4) . . ?
F2 C27 C28 109.8(4) . . ?
F3 C27 F1 110.0(5) . . ?
F3 C27 F2 106.7(5) . . ?
F3 C27 C28 113.8(4) . . ?
O2 C28 C27 113.1(3) . . ?
O2 C28 C29 128.6(4) . . ?
C29 C28 C27 118.3(3) . . ?
C28 C29 H29 119.3 . . ?
C28 C29 C30 121.3(4) . . ?
C30 C29 H29 119.3 . . ?
O3 C30 C29 129.4(4) . . ?
O3 C30 C31 113.2(4) . . ?
C29 C30 C31 117.3(4) . . ?
F4 C31 F5 113.0(9) . . ?
F4 C31 F6 103.5(8) . . ?
F4 C31 C30 115.9(6) . . ?
F5 C31 F6 99.2(8) . . ?
F5 C31 C30 112.5(6) . . ?
F6 C31 C30 111.0(9) . . ?
F7B C32 C33 106.6(7) . . ?
F8B C32 F7B 100.0(12) . . ?
F8B C32 C33 114.7(7) . . ?
F9B C32 F7B 108.2(17) . . ?
F9B C32 F8B 107.8(14) . . ?
F9B C32 C33 117.8(8) . . ?
F7 C32 F9 101.5(7) . . ?
F7 C32 C33 110.2(5) . . ?
F8 C32 F7 113.3(9) . . ?
F8 C32 F9 104.5(8) . . ?
F8 C32 C33 116.8(5) . . ?
F9 C32 C33 109.2(6) . . ?
O4 C33 C32 115.1(3) . . ?
O4 C33 C34 128.8(3) . . ?
C34 C33 C32 116.1(3) . . ?
C33 C34 H34 119.0 . . ?
C35 C34 C33 122.1(3) . . ?
C35 C34 H34 119.0 . . ?
O5 C35 C34 129.1(3) . . ?
O5 C35 C36 112.9(3) . . ?
C34 C35 C36 118.0(3) . . ?
F10 C36 C35 114.2(3) . . ?
F11 C36 F10 107.8(4) . . ?
F11 C36 F12 107.6(4) . . ?
F11 C36 C35 111.7(3) . . ?
F12 C36 F10 104.7(4) . . ?
F12 C36 C35 110.5(3) . . ?
Cl4B C41B Cl5B 111.3(13) . . ?
Cl4B C41B Cl6B 115.9(11) . . ?
Cl4B C41B H41B 105.3 . . ?
Cl5B C41B Cl6B 112.7(9) . . ?
Cl5B C41B H41B 105.3 . . ?
Cl6B C41B H41B 105.3 . . ?
C6 C7 H7 119.0 . . ?
C6 C7 C8 122.0(7) . . ?
C8 C7 H7 119.0 . . ?
O1 C8 C6 117.6(6) . 3_666 ?
O1 C8 C7 124.4(8) . . ?
C7 C8 C6 117.8(7) . 3_666 ?
O1 C19 H19A 110.8 . . ?
O1 C19 H19B 110.8 . . ?
O1 C19 C20 105.0(7) . . ?
H19A C19 H19B 108.8 . . ?
C20 C19 H19A 110.8 . . ?
C20 C19 H19B 110.8 . . ?
C19 C20 H20A 107.9 . . ?
C19 C20 H20B 107.9 . . ?
H20A C20 H20B 107.2 . . ?
C21 C20 C19 117.8(7) . . ?
C21 C20 H20A 107.9 . . ?
C21 C20 H20B 107.9 . . ?
C22 C21 C20 116.2(6) . . ?
C22 C21 C26 120.0 . . ?
C26 C21 C20 123.7(6) . . ?
C21 C22 H22 120.0 . . ?
C23 C22 C21 120.0 . . ?
C23 C22 H22 120.0 . . ?
C22 C23 H23 120.0 . . ?
C22 C23 C24 120.0 . . ?
C24 C23 H23 120.0 . . ?
C23 C24 H24 120.0 . . ?
C25 C24 C23 120.0 . . ?
C25 C24 H24 120.0 . . ?
C24 C25 H25 120.0 . . ?
C26 C25 C24 120.0 . . ?
C26 C25 H25 120.0 . . ?
C21 C26 H26 120.0 . . ?
C25 C26 C21 120.0 . . ?
C25 C26 H26 120.0 . . ?
Cl1 C41 H41 105.5 . . ?
Cl2 C41 Cl1 113(2) . . ?
Cl2 C41 Cl3 117(2) . . ?
Cl2 C41 H41 105.5 . . ?
Cl3 C41 Cl1 109(2) . . ?
Cl3 C41 H41 105.5 . . ?
C6 C7B H7B 119.7 . . ?
C6 C7B C8B 120.6(6) . . ?
C8B C7B H7B 119.7 . . ?
O1B C8B C7B 122.3(7) . . ?
O1B C19B H19C 110.1 . . ?
O1B C19B H19D 110.1 . . ?
O1B C19B C20B 108.0(6) . . ?
H19C C19B H19D 108.4 . . ?
C20B C19B H19C 110.1 . . ?
C20B C19B H19D 110.1 . . ?
C19B C20B H20C 108.7 . . ?
C19B C20B H20D 108.7 . . ?
H20C C20B H20D 107.6 . . ?
C21B C20B C19B 114.1(7) . . ?
C21B C20B H20C 108.7 . . ?
C21B C20B H20D 108.7 . . ?
C22B C21B C20B 120.7(11) . . ?
C26B C21B C20B 122.0(12) . . ?
C26B C21B C22B 117.2(12) . . ?
C21B C22B H22B 119.3 . . ?
C23B C22B C21B 121.4(13) . . ?
C23B C22B H22B 119.3 . . ?
C22B C23B H23B 122.3 . . ?
C24B C23B C22B 115.4(15) . . ?
C24B C23B H23B 122.3 . . ?
C23B C24B H24B 115.8 . . ?
C23B C24B C25B 128.3(16) . . ?
C25B C24B H24B 115.8 . . ?
C24B C25B H25B 124.5 . . ?
C26B C25B C24B 111.0(16) . . ?
C26B C25B H25B 124.5 . . ?
C21B C26B H26B 117.4 . . ?
C25B C26B C21B 125.1(16) . . ?
C25B C26B H26B 117.4 . . ?
C43B C42B C48B 120.9(16) . . ?
C47B C42B C43B 119.7(13) . . ?
C47B C42B C48B 119.3(16) . . ?
C42B C43B H43B 121.3 . . ?
C44B C43B C42B 117.3(13) . . ?
C44B C43B H43B 121.3 . . ?
C43B C44B H44B 118.0 . . ?
C43B C44B C45B 124.1(12) . . ?
C45B C44B H44B 118.0 . . ?
C44B C45B H45B 120.3 . . ?
C44B C45B C46B 119.5(12) . . ?
C46B C45B H45B 120.3 . . ?
C45B C46B H46B 121.5 . . ?
C47B C46B C45B 117.0(10) . . ?
C47B C46B H46B 121.5 . . ?
C42B C47B C46B 122.4(11) . . ?
C42B C47B H47B 118.8 . . ?
C46B C47B H47B 118.8 . . ?
C42B C48B H48A 109.5 . . ?
C42B C48B H48B 109.5 . . ?
C42B C48B H48C 109.5 . . ?
H48A C48B H48B 109.5 . . ?
H48A C48B H48C 109.5 . . ?
H48B C48B H48C 109.5 . . ?

loop_
_geom_bond_atom_site_label_1
_geom_bond_atom_site_label_2
_geom_bond_distance
_geom_bond_site_symmetry_2
_geom_bond_publ_flag
Zn1 O2 2.083(2) . ?
Zn1 O3 2.132(2) . ?
Zn1 O4 2.136(2) . ?
Zn1 O5 2.083(2) . ?
Zn1 N1 2.120(3) 2 ?
Zn1 N3 2.100(2) . ?
Cl4B C41B 1.62(2) . ?
Cl5B C41B 1.687(19) . ?
Cl6B C41B 1.812(16) . ?
Cl1 C41 1.766(18) . ?
Cl2 C41 1.61(4) . ?
Cl3 C41 1.68(4) . ?
F1 C27 1.345(7) . ?
F2 C27 1.332(7) . ?
F3 C27 1.317(5) . ?
F4 C31 1.273(8) . ?
F5 C31 1.282(11) . ?
F6 C31 1.287(14) . ?
F10 C36 1.326(5) . ?
F11 C36 1.285(6) . ?
F12 C36 1.325(5) . ?
F7B C32 1.415(17) . ?
F8B C32 1.249(13) . ?
F9B C32 1.204(13) . ?
F7 C32 1.328(8) . ?
F8 C32 1.255(9) . ?
F9 C32 1.332(10) . ?
O2 C28 1.233(4) . ?
O3 C30 1.224(5) . ?
O4 C33 1.233(4) . ?
O5 C35 1.254(4) . ?
O1 C8 1.378(10) . ?
O1 C19 1.419(11) . ?
O1B C8B 1.382(9) . ?
O1B C19B 1.397(11) . ?
N1 C1 1.344(4) . ?
N1 C18 1.336(4) . ?
N2 C3 1.334(4) . ?
N2 C10 1.350(4) . ?
N3 C12 1.338(4) . ?
N3 C15 1.343(4) . ?
C1 H1 0.9500 . ?
C1 C2 1.380(4) . ?
C2 C3 1.486(4) . ?
C2 C16 1.391(5) . ?
C3 C4 1.394(4) . ?
C4 H4 0.9500 . ?
C4 C5 1.388(4) . ?
C5 C6 1.486(4) . ?
C5 C9 1.385(4) . ?
C6 C7 1.353(10) . ?
C6 C8 1.434(9) 3_666 ?
C6 C7B 1.351(8) . ?
C6 C8B 1.429(8) 3_666 ?
C9 H9 0.9500 . ?
C9 C10 1.387(4) . ?
C10 C11 1.480(4) . ?
C11 C12 1.396(4) . ?
C11 C13 1.397(4) . ?
C12 H12 0.9500 . ?
C13 H13 0.9500 . ?
C13 C14 1.378(5) . ?
C14 H14 0.9500 . ?
C14 C15 1.384(4) . ?
C15 H15 0.9500 . ?
C16 H16 0.9500 . ?
C16 C17 1.393(5) . ?
C17 H17 0.9500 . ?
C17 C18 1.364(6) . ?
C18 H18 0.9500 . ?
C27 C28 1.550(6) . ?
C28 C29 1.387(6) . ?
C29 H29 0.9500 . ?
C29 C30 1.394(6) . ?
C30 C31 1.539(7) . ?
C32 C33 1.540(5) . ?
C33 C34 1.401(5) . ?
C34 H34 0.9500 . ?
C34 C35 1.370(5) . ?
C35 C36 1.540(4) . ?
C41B H41B 1.0000 . ?
C7 H7 0.9500 . ?
C7 C8 1.404(11) . ?
C19 H19A 0.9900 . ?
C19 H19B 0.9900 . ?
C19 C20 1.545(14) . ?
C20 H20A 0.9900 . ?
C20 H20B 0.9900 . ?
C20 C21 1.427(12) . ?
C21 C22 1.3900 . ?
C21 C26 1.3900 . ?
C22 H22 0.9500 . ?
C22 C23 1.3900 . ?
C23 H23 0.9500 . ?
C23 C24 1.3900 . ?
C24 H24 0.9500 . ?
C24 C25 1.3900 . ?
C25 H25 0.9500 . ?
C25 C26 1.3900 . ?
C26 H26 0.9500 . ?
C41 H41 1.0000 . ?
C7B H7B 0.9500 . ?
C7B C8B 1.403(8) . ?
C19B H19C 0.9900 . ?
C19B H19D 0.9900 . ?
C19B C20B 1.523(13) . ?
C20B H20C 0.9900 . ?
C20B H20D 0.9900 . ?
C20B C21B 1.475(15) . ?
C21B C22B 1.408(14) . ?
C21B C26B 1.39(2) . ?
C22B H22B 0.9500 . ?
C22B C23B 1.382(17) . ?
C23B H23B 0.9500 . ?
C23B C24B 1.36(2) . ?
C24B H24B 0.9500 . ?
C24B C25B 1.40(3) . ?
C25B H25B 0.9500 . ?
C25B C26B 1.39(3) . ?
C26B H26B 0.9500 . ?
C42B C43B 1.383(11) . ?
C42B C47B 1.378(11) . ?
C42B C48B 1.513(18) . ?
C43B H43B 0.9500 . ?
C43B C44B 1.351(11) . ?
C44B H44B 0.9500 . ?
C44B C45B 1.358(11) . ?
C45B H45B 0.9500 . ?
C45B C46B 1.392(11) . ?
C46B H46B 0.9500 . ?
C46B C47B 1.379(10) . ?
C47B H47B 0.9500 . ?
C48B H48A 0.9800 . ?
C48B H48B 0.9800 . ?
C48B H48C 0.9800 . ?

loop_
_geom_torsion_atom_site_label_1
_geom_torsion_atom_site_label_2
_geom_torsion_atom_site_label_3
_geom_torsion_atom_site_label_4
_geom_torsion
_geom_torsion_site_symmetry_1
_geom_torsion_site_symmetry_2
_geom_torsion_site_symmetry_3
_geom_torsion_site_symmetry_4
_geom_torsion_publ_flag
Zn1 O2 C28 C27 -164.0(3) . . . . ?
Zn1 O2 C28 C29 15.4(7) . . . . ?
Zn1 O3 C30 C29 -11.0(9) . . . . ?
Zn1 O3 C30 C31 167.4(5) . . . . ?
Zn1 O4 C33 C32 -169.5(3) . . . . ?
Zn1 O4 C33 C34 8.4(6) . . . . ?
Zn1 O5 C35 C34 -20.2(5) . . . . ?
Zn1 O5 C35 C36 160.6(2) . . . . ?
Zn1 N1 C1 C2 -178.8(3) 2_545 . . . ?
Zn1 N1 C18 C17 179.4(5) 2_545 . . . ?
Zn1 N3 C12 C11 -175.4(2) . . . . ?
Zn1 N3 C15 C14 175.3(3) . . . . ?
F1 C27 C28 O2 -50.4(6) . . . . ?
F1 C27 C28 C29 130.1(5) . . . . ?
F2 C27 C28 O2 66.2(6) . . . . ?
F2 C27 C28 C29 -113.3(5) . . . . ?
F3 C27 C28 O2 -174.3(5) . . . . ?
F3 C27 C28 C29 6.2(8) . . . . ?
F7B C32 C33 O4 -114.8(14) . . . . ?
F7B C32 C33 C34 67.1(14) . . . . ?
F8B C32 C33 O4 135.6(13) . . . . ?
F8B C32 C33 C34 -42.6(14) . . . . ?
F9B C32 C33 O4 7(2) . . . . ?
F9B C32 C33 C34 -171(2) . . . . ?
F7 C32 C33 O4 -30.9(8) . . . . ?
F7 C32 C33 C34 150.9(7) . . . . ?
F8 C32 C33 O4 -162.1(11) . . . . ?
F8 C32 C33 C34 19.8(12) . . . . ?
F9 C32 C33 O4 79.7(9) . . . . ?
F9 C32 C33 C34 -98.4(9) . . . . ?
O2 C28 C29 C30 0.1(9) . . . . ?
O3 C30 C31 F4 -176.4(9) . . . . ?
O3 C30 C31 F5 -44.2(12) . . . . ?
O3 C30 C31 F6 66.0(10) . . . . ?
O4 C33 C34 C35 4.8(7) . . . . ?
O5 C35 C36 F10 -175.5(4) . . . . ?
O5 C35 C36 F11 61.8(5) . . . . ?
O5 C35 C36 F12 -57.8(5) . . . . ?
O1 C19 C20 C21 -77.7(9) . . . . ?
O1B C19B C20B C21B 177.4(10) . . . . ?
N1 C1 C2 C3 178.5(3) . . . . ?
N1 C1 C2 C16 -0.8(6) . . . . ?
N2 C3 C4 C5 -0.8(6) . . . . ?
N2 C10 C11 C12 -3.5(5) . . . . ?
N2 C10 C11 C13 176.7(3) . . . . ?
C1 N1 C18 C17 0.2(7) . . . . ?
C1 C2 C3 N2 155.1(3) . . . . ?
C1 C2 C3 C4 -25.0(6) . . . . ?
C1 C2 C16 C17 0.6(8) . . . . ?
C2 C3 C4 C5 179.3(4) . . . . ?
C2 C16 C17 C18 0.0(10) . . . . ?
C3 N2 C10 C9 1.0(5) . . . . ?
C3 N2 C10 C11 179.7(3) . . . . ?
C3 C2 C16 C17 -178.7(5) . . . . ?
C3 C4 C5 C6 178.3(4) . . . . ?
C3 C4 C5 C9 -0.4(6) . . . . ?
C4 C5 C6 C7 -47.1(7) . . . . ?
C4 C5 C6 C8 128.1(6) . . . 3_666 ?
C4 C5 C6 C7B 49.3(8) . . . . ?
C4 C5 C6 C8B -129.1(6) . . . 3_666 ?
C4 C5 C9 C10 1.8(7) . . . . ?
C5 C6 C7 C8 -176.0(7) . . . . ?
C5 C6 C7B C8B -179.6(7) . . . . ?
C5 C9 C10 N2 -2.2(6) . . . . ?
C5 C9 C10 C11 179.3(4) . . . . ?
C6 C5 C9 C10 -176.9(4) . . . . ?
C6 C7 C8 O1 175.6(8) . . . . ?
C6 C7 C8 C6 -8.6(12) . . . 3_666 ?
C6 C7B C8B O1B -178.6(8) . . . . ?
C6 C7B C8B C6 1.1(13) . . . 3_666 ?
C9 C5 C6 C7 131.5(6) . . . . ?
C9 C5 C6 C8 -53.3(7) . . . 3_666 ?
C9 C5 C6 C7B -132.1(6) . . . . ?
C9 C5 C6 C8B 49.5(8) . . . 3_666 ?
C9 C10 C11 C12 175.1(3) . . . . ?
C9 C10 C11 C13 -4.7(6) . . . . ?
C10 N2 C3 C2 -179.7(3) . . . . ?
C10 N2 C3 C4 0.5(5) . . . . ?
C10 C11 C12 N3 -179.6(3) . . . . ?
C10 C11 C13 C14 179.5(4) . . . . ?
C11 C13 C14 C15 0.2(6) . . . . ?
C12 N3 C15 C14 0.0(5) . . . . ?
C12 C11 C13 C14 -0.3(6) . . . . ?
C13 C11 C12 N3 0.3(5) . . . . ?
C13 C14 C15 N3 0.0(6) . . . . ?
C15 N3 C12 C11 -0.1(5) . . . . ?
C16 C2 C3 N2 -25.6(6) . . . . ?
C16 C2 C3 C4 154.2(5) . . . . ?
C16 C17 C18 N1 -0.4(10) . . . . ?
C18 N1 C1 C2 0.4(5) . . . . ?
C27 C28 C29 C30 179.5(5) . . . . ?
C28 C29 C30 O3 -2.2(10) . . . . ?
C28 C29 C30 C31 179.4(7) . . . . ?
C29 C30 C31 F4 2.2(13) . . . . ?
C29 C30 C31 F5 134.4(9) . . . . ?
C29 C30 C31 F6 -115.4(8) . . . . ?
C32 C33 C34 C35 -177.3(4) . . . . ?
C33 C34 C35 O5 1.7(7) . . . . ?
C33 C34 C35 C36 -179.1(4) . . . . ?
C34 C35 C36 F10 5.2(6) . . . . ?
C34 C35 C36 F11 -117.5(5) . . . . ?
C34 C35 C36 F12 122.8(4) . . . . ?
C8 O1 C19 C20 -167.1(7) . . . . ?
C8 C6 C7 C8 8.7(12) 3_666 . . . ?
C19 O1 C8 C6 165.0(7) . . . 3_666 ?
C19 O1 C8 C7 -19.2(12) . . . . ?
C19 C20 C21 C22 -156.3(6) . . . . ?
C19 C20 C21 C26 20.2(10) . . . . ?
C20 C21 C22 C23 176.7(6) . . . . ?
C20 C21 C26 C25 -176.4(6) . . . . ?
C21 C22 C23 C24 0.0 . . . . ?
C22 C21 C26 C25 0.0 . . . . ?
C22 C23 C24 C25 0.0 . . . . ?
C23 C24 C25 C26 0.0 . . . . ?
C24 C25 C26 C21 0.0 . . . . ?
C26 C21 C22 C23 0.0 . . . . ?
C8B O1B C19B C20B 174.4(9) . . . . ?
C8B C6 C7B C8B -1.1(13) 3_666 . . . ?
C19B O1B C8B C6 -167.2(7) . . . 3_666 ?
C19B O1B C8B C7B 12.6(13) . . . . ?
C19B C20B C21B C22B -67.3(13) . . . . ?
C19B C20B C21B C26B 109.0(14) . . . . ?
C20B C21B C22B C23B -177.7(11) . . . . ?
C20B C21B C26B C25B 175.2(15) . . . . ?
C21B C22B C23B C24B -7.1(19) . . . . ?
C22B C21B C26B C25B -8(2) . . . . ?
C22B C23B C24B C25B 12(3) . . . . ?
C23B C24B C25B C26B -13(3) . . . . ?
C24B C25B C26B C21B 11(3) . . . . ?
C26B C21B C22B C23B 5.8(17) . . . . ?
C42B C43B C44B C45B -0.9(18) . . . . ?
C43B C42B C47B C46B 1(3) . . . . ?
C43B C44B C45B C46B 2(3) . . . . ?
C44B C45B C46B C47B -1(2) . . . . ?
C45B C46B C47B C42B 0(2) . . . . ?
C47B C42B C43B C44B -0.2(17) . . . . ?
C48B C42B C43B C44B 178(3) . . . . ?
C48B C42B C47B C46B -178(3) . . . . ?

loop_
_exptl_oxdiff_crystal_face_indexfrac_h
_exptl_oxdiff_crystal_face_indexfrac_k
_exptl_oxdiff_crystal_face_indexfrac_l
_exptl_oxdiff_crystal_face_x
_exptl_oxdiff_crystal_face_y
_exptl_oxdiff_crystal_face_z
-1.9976 1.9993 0.9970 0.2899 -0.0548 0.0685
1.9976 -1.9993 -0.9970 -0.2899 0.0548 -0.0685
-7.3434 -5.7570 2.9811 -0.0401 0.0042 0.9992
8.3050 4.0168 -3.3291 -0.1655 0.0229 -0.9859
-0.9915 -8.3922 -7.1795 -0.6324 0.5995 0.4905
-3.5819 6.2120 10.1296 0.7239 -0.6871 0.0628
7.8676 0.2413 -8.5397 -0.4463 0.4247 -0.7877
-7.8315 -0.1053 8.6337 0.4554 -0.4333 0.7778
-8.1500 -1.9593 7.1586 0.3215 -0.3064 0.8960
8.1655 2.7865 -6.3591 -0.2543 0.2427 -0.9362
6.8414 -2.3341 -9.9375 -0.5976 0.5680 -0.5659
8.1324 -3.9933 -4.4666 -0.8291 0.1997 -0.5222
-8.6695 2.4510 4.5462 0.7318 -0.1765 0.6583
-8.7575 3.2498 0.8326 0.8127 0.0632 0.5793
5.9608 -7.3897 0.9045 -0.9937 -0.0781 -0.0800
7.4858 -5.7303 0.1273 -0.9459 -0.0740 -0.3160
-6.7795 6.6005 -0.5161 0.9767 0.0766 0.2005
-0.1330 8.3789 -7.4621 0.7321 0.3982 -0.5527
-7.5706 4.0303 -5.3358 0.8187 0.4439 0.3642
4.9382 -6.6154 7.0161 -0.8784 -0.4769 0.0307
0.1151 -8.3808 7.4596 -0.7312 -0.3977 0.5543
-8.9983 0.7443 -2.7536 0.6235 0.3375 0.7052
-5.8010 0.2306 -11.0425 0.4009 0.8392 0.3676
7.7605 2.3645 6.6308 -0.2929 -0.6118 -0.7347
0.1196 -4.2817 13.2549 -0.3976 -0.8346 0.3813
-7.8933 -2.6455 -6.0115 0.2760 0.5763 0.7692
3.3076 5.5995 -11.1600 0.2931 0.6167 -0.7306
7.0795 2.6621 -9.2926 -0.1916 0.4596 -0.8672
5.7709 6.7906 4.7505 0.2077 -0.5044 -0.8381
4.9396 -0.5535 -12.9148 -0.3235 0.7794 -0.5366
-5.8372 -6.7836 -4.5783 -0.2034 0.4940 0.8453
-4.8754 -5.4393 9.9043 -0.1803 -0.5065 0.8432
